data_1519548
loop_
_publ_author_name
'Matthews, Craig J.'
'Horton, Peter N.'
'Hursthouse, Michael B.'

_publ_section_title
;
 C31H57F12N21O18S4Zn2
;
_journal_name_full 'Crystal Structure Report Archive'
_journal_page_first 984
_journal_year 2003
_chemical_formula_sum 'C31 H57 F12 N21 O18 S4 Zn2'
_chemical_formula_weight 1498.96
_space_group_IT_number 2
_symmetry_cell_setting triclinic
_symmetry_space_group_name_Hall '-P 1'
_symmetry_space_group_name_H-M 'P -1'
_atom_sites_solution_hydrogens geom
_atom_sites_solution_primary direct
_atom_sites_solution_secondary difmap
_cell_angle_alpha 94.144(2)
_cell_angle_beta 97.469(2)
_cell_angle_gamma 107.855(2)
_cell_formula_units_Z 2
_cell_length_a 12.0821(4)
_cell_length_b 12.9560(4)
_cell_length_c 19.5478(8)
_cell_measurement_reflns_used 12661
_cell_measurement_temperature 120(2)
_cell_measurement_theta_max 27.485
_cell_measurement_theta_min 2.910
_cell_volume 2867.39(18)
_computing_cell_refinement ' DENZO (Otwinowski & Minor, 1997) and COLLECT (Hooft, 1998)'
_computing_data_collection ' DENZO (Otwinowski and Minor, 1997)'
_computing_data_reduction ' DENZO (Otwinowski & Minor, 1997) and COLLECT (Hooft, 1998)'
_computing_molecular_graphics 'PLATON (Spek, 1990)'
_computing_structure_refinement 'SHELXL-97 (Sheldrick, 1997b)'
_computing_structure_solution 'SHELXS-97 (Sheldrick, 1997a)'
_diffrn_ambient_temperature 120(2)
_diffrn_detector_area_resol_mean 9.091
_diffrn_measured_fraction_theta_full 0.995
_diffrn_measured_fraction_theta_max 0.995
_diffrn_measurement_device_type 'Nonius KappaCCD Area Detector'
_diffrn_measurement_method '\f and \w scans to fill Ewald Sphere'
_diffrn_radiation_monochromator graphite
_diffrn_radiation_source 'Nonius FR591 rotating anode'
_diffrn_radiation_type MoK\a
_diffrn_radiation_wavelength 0.71073
_diffrn_reflns_av_R_equivalents 0.0675
_diffrn_reflns_av_sigmaI/netI 0.0732
_diffrn_reflns_limit_h_max 15
_diffrn_reflns_limit_h_min -15
_diffrn_reflns_limit_k_max 16
_diffrn_reflns_limit_k_min -16
_diffrn_reflns_limit_l_max 24
_diffrn_reflns_limit_l_min -25
_diffrn_reflns_number 58257
_diffrn_reflns_theta_full 27.48
_diffrn_reflns_theta_max 27.48
_diffrn_reflns_theta_min 2.99
_exptl_absorpt_coefficient_mu 1.106
_exptl_absorpt_correction_T_max 0.9571
_exptl_absorpt_correction_T_min 0.7326
_exptl_absorpt_correction_type multi-scan
_exptl_absorpt_process_details 'SORTAV Blessing (1997)'
_exptl_crystal_colour Colourless
_exptl_crystal_density_diffrn 1.736
_exptl_crystal_density_method 'not measured'
_exptl_crystal_description Plate
_exptl_crystal_F_000 1532
_exptl_crystal_size_max 0.30
_exptl_crystal_size_mid 0.28
_exptl_crystal_size_min 0.04
_refine_diff_density_max 2.576
_refine_diff_density_min -2.537
_refine_diff_density_rms 0.222
_refine_ls_extinction_method none
_refine_ls_goodness_of_fit_ref 1.504
_refine_ls_hydrogen_treatment constr
_refine_ls_matrix_type full
_refine_ls_number_parameters 588
_refine_ls_number_reflns 13087
_refine_ls_number_restraints 132
_refine_ls_restrained_S_all 1.509
_refine_ls_R_factor_all 0.1795
_refine_ls_R_factor_gt 0.1287
_refine_ls_shift/su_max 0.002
_refine_ls_shift/su_mean 0.000
_refine_ls_structure_factor_coef Fsqd
_refine_ls_weighting_details 'calc w=1/[\s^2^(Fo^2^)+(0.2000P)^2^+0.0000P] where P=(Fo^2^+2Fc^2^)/3'
_refine_ls_weighting_scheme calc
_refine_ls_wR_factor_gt 0.3726
_refine_ls_wR_factor_ref 0.4077
_reflns_number_gt 8265
_reflns_number_total 13087
_reflns_threshold_expression >2\s(I)
_cod_data_source_file eCrystal-984.cif
_cod_data_source_block s92
_cod_depositor_comments
;
Citation :
Matthews, Craig J. and Horton, Peter N. and Hursthouse, Michael B. (2003) 
University of Southampton, Crystal Structure Report Archive. 
(doi:10.5258/ecrystals/984)

More at:
http://ecrystals.chem.soton.ac.uk/984/

The following automatic conversions were performed:

'_symmetry_cell_setting' value 'Triclinic' changed to 'triclinic'
according to the built-in table from CIF Core dictionary named
'cif_core.dic' version 2.4.1 from 2010-06-29.

Automatic conversion script
Id: cif_fix_values 3271 2015-04-21 07:52:19Z andrius 
;
_cod_original_cell_volume 2867.38(17)
_cod_original_sg_symbol_H-M P-1
_cod_database_code 1519548

loop_
_symmetry_equiv_pos_as_xyz
'x, y, z'
'-x, -y, -z'

loop_
_atom_site_label
_atom_site_type_symbol
_atom_site_fract_x
_atom_site_fract_y
_atom_site_fract_z
_atom_site_U_iso_or_equiv
_atom_site_adp_type
_atom_site_occupancy
_atom_site_symmetry_multiplicity
_atom_site_calc_flag
_atom_site_refinement_flags
_atom_site_disorder_assembly
_atom_site_disorder_group
Zn1 Zn 0.15990(8) 0.17111(7) 0.16274(5) 0.0275(3) Uani 1 1 d . . .
Zn2 Zn 0.33300(8) 0.34673(7) 0.33065(5) 0.0323(3) Uani 1 1 d . . .
C1 C 0.3710(8) -0.0368(7) 0.1094(5) 0.041(2) Uani 1 1 d . . .
H1A H 0.3098 -0.1025 0.0851 0.062 Uiso 1 1 calc R . .
H1B H 0.4206 -0.0573 0.1461 0.062 Uiso 1 1 calc R . .
H1C H 0.4195 0.0000 0.0763 0.062 Uiso 1 1 calc R . .
C2 C 0.3136(8) 0.0398(7) 0.1413(5) 0.039(2) Uani 1 1 d . . .
C3 C 0.3466(9) 0.0791(7) 0.2164(5) 0.043(2) Uani 1 1 d . . .
C4 C 0.4499(10) 0.0701(10) 0.2576(6) 0.062(3) Uani 1 1 d . . .
H4A H 0.4773 0.1282 0.2968 0.092 Uiso 1 1 calc R . .
H4B H 0.5120 0.0772 0.2289 0.092 Uiso 1 1 calc R . .
H4C H 0.4310 -0.0011 0.2752 0.092 Uiso 1 1 calc R . .
C5 C 0.2087(15) -0.0021(9) 0.3499(6) 0.082(5) Uani 1 1 d . . .
H5A H 0.1951 -0.0306 0.3006 0.123 Uiso 1 1 calc R . .
H5B H 0.1333 -0.0199 0.3673 0.123 Uiso 1 1 calc R . .
H5C H 0.2607 -0.0353 0.3764 0.123 Uiso 1 1 calc R . .
C6 C 0.2647(8) 0.1180(8) 0.3581(5) 0.042(2) Uani 1 1 d . . .
C7 C 0.2846(9) 0.1814(8) 0.4259(5) 0.046(2) Uani 1 1 d . . .
C8 C 0.2770(13) 0.1273(9) 0.4926(6) 0.072(4) Uani 1 1 d . . .
H8A H 0.3558 0.1283 0.5132 0.107 Uiso 1 1 calc R . .
H8B H 0.2248 0.0516 0.4820 0.107 Uiso 1 1 calc R . .
H8C H 0.2456 0.1673 0.5254 0.107 Uiso 1 1 calc R . .
N1 N 0.1978(6) 0.0341(5) 0.0389(4) 0.0379(16) Uani 1 1 d . . .
H1D H 0.2245 -0.0143 0.0187 0.046 Uiso 1 1 calc R . .
H1E H 0.1450 0.0572 0.0150 0.046 Uiso 1 1 calc R . .
N2 N 0.2374(6) 0.0726(5) 0.1061(3) 0.0297(14) Uani 1 1 d . . .
N3 N 0.2715(6) 0.1219(5) 0.2394(4) 0.0325(15) Uani 1 1 d . . .
N4 N 0.2987(6) 0.1747(6) 0.3085(4) 0.0356(16) Uani 1 1 d . . .
N5 N 0.3177(7) 0.2870(6) 0.4266(4) 0.0402(17) Uani 1 1 d . . .
N6 N 0.3470(8) 0.3547(7) 0.4881(4) 0.052(2) Uani 1 1 d . . .
H6A H 0.3436 0.3268 0.5278 0.063 Uiso 1 1 calc R . .
H6B H 0.3692 0.4260 0.4878 0.063 Uiso 1 1 calc R . .
C11 C -0.1923(8) -0.0023(8) 0.2090(6) 0.047(2) Uani 1 1 d . . .
H11A H -0.2366 -0.0209 0.1617 0.071 Uiso 1 1 calc R . .
H11B H -0.2310 0.0362 0.2381 0.071 Uiso 1 1 calc R . .
H11C H -0.1897 -0.0694 0.2284 0.071 Uiso 1 1 calc R . .
C12 C -0.0680(7) 0.0704(7) 0.2074(5) 0.0340(18) Uani 1 1 d . . .
C13 C -0.0123(7) 0.1716(7) 0.2570(4) 0.0345(18) Uani 1 1 d . . .
C14 C -0.0668(10) 0.1913(10) 0.3192(5) 0.059(3) Uani 1 1 d . . .
H14A H -0.0111 0.2524 0.3511 0.088 Uiso 1 1 calc R . .
H14B H -0.0862 0.1255 0.3430 0.088 Uiso 1 1 calc R . .
H14C H -0.1389 0.2090 0.3044 0.088 Uiso 1 1 calc R . .
C15 C 0.0171(9) 0.4295(8) 0.2500(6) 0.053(3) Uani 1 1 d . . .
H15A H -0.0305 0.3596 0.2231 0.080 Uiso 1 1 calc R . .
H15B H 0.0416 0.4844 0.2183 0.080 Uiso 1 1 calc R . .
H15C H -0.0296 0.4532 0.2814 0.080 Uiso 1 1 calc R . .
C16 C 0.1219(8) 0.4164(7) 0.2908(5) 0.0370(19) Uani 1 1 d . . .
C17 C 0.2109(7) 0.5117(7) 0.3384(4) 0.0357(18) Uani 1 1 d . . .
C18 C 0.1831(9) 0.6126(8) 0.3548(6) 0.054(3) Uani 1 1 d . . .
H18A H 0.1727 0.6195 0.4036 0.081 Uiso 1 1 calc R . .
H18B H 0.1104 0.6100 0.3250 0.081 Uiso 1 1 calc R . .
H18C H 0.2479 0.6755 0.3468 0.081 Uiso 1 1 calc R . .
N11 N -0.0495(6) -0.0368(6) 0.1143(4) 0.0394(17) Uani 1 1 d . . .
H11D H -0.1224 -0.0797 0.1121 0.047 Uiso 1 1 calc R . .
H11E H -0.0058 -0.0504 0.0844 0.047 Uiso 1 1 calc R . .
N12 N -0.0038(6) 0.0517(5) 0.1645(4) 0.0335(15) Uani 1 1 d . . .
N13 N 0.0844(6) 0.2367(5) 0.2423(3) 0.0321(15) Uani 1 1 d . . .
N14 N 0.1487(5) 0.3258(5) 0.2889(4) 0.0301(14) Uani 1 1 d . . .
N15 N 0.3104(6) 0.4982(5) 0.3595(3) 0.0320(15) Uani 1 1 d . . .
N16 N 0.3911(7) 0.5726(6) 0.4078(4) 0.0375(16) Uani 1 1 d . . .
H16A H 0.3757 0.6305 0.4248 0.045 Uiso 1 1 calc R . .
H16B H 0.4591 0.5632 0.4222 0.045 Uiso 1 1 calc R . .
C21 C 0.1405(11) 0.4055(8) 0.0129(6) 0.058(3) Uani 1 1 d . . .
H21A H 0.0591 0.3700 -0.0101 0.087 Uiso 1 1 calc R . .
H21B H 0.1943 0.4061 -0.0206 0.087 Uiso 1 1 calc R . .
H21C H 0.1504 0.4807 0.0314 0.087 Uiso 1 1 calc R . .
C22 C 0.1683(8) 0.3426(6) 0.0725(5) 0.0371(19) Uani 1 1 d . . .
C23 C 0.2685(8) 0.3976(7) 0.1295(5) 0.039(2) Uani 1 1 d . . .
C24 C 0.3253(12) 0.5146(8) 0.1353(7) 0.068(3) Uani 1 1 d . . .
H24A H 0.3946 0.5361 0.1719 0.103 Uiso 1 1 calc R . .
H24B H 0.2700 0.5522 0.1471 0.103 Uiso 1 1 calc R . .
H24C H 0.3499 0.5348 0.0910 0.103 Uiso 1 1 calc R . .
C25 C 0.5341(10) 0.3795(10) 0.1584(6) 0.063(3) Uani 1 1 d . . .
H25A H 0.4703 0.3339 0.1223 0.094 Uiso 1 1 calc R . .
H25B H 0.5976 0.3470 0.1644 0.094 Uiso 1 1 calc R . .
H25C H 0.5646 0.4529 0.1446 0.094 Uiso 1 1 calc R . .
C26 C 0.4888(7) 0.3868(6) 0.2246(4) 0.0343(18) Uani 1 1 d . . .
C27 C 0.5696(8) 0.4121(7) 0.2928(5) 0.043(2) Uani 1 1 d . . .
C28 C 0.6997(8) 0.4496(9) 0.2934(6) 0.056(3) Uani 1 1 d . . .
H28A H 0.7392 0.4973 0.3366 0.084 Uiso 1 1 calc R . .
H28B H 0.7178 0.4900 0.2536 0.084 Uiso 1 1 calc R . .
H28C H 0.7275 0.3861 0.2905 0.084 Uiso 1 1 calc R . .
N21 N 0.0213(6) 0.1826(5) 0.0259(3) 0.0335(15) Uani 1 1 d . . .
H21D H 0.0059 0.2089 -0.0132 0.040 Uiso 1 1 calc R . .
H21E H -0.0190 0.1155 0.0317 0.040 Uiso 1 1 calc R . .
N22 N 0.1078(6) 0.2462(5) 0.0777(4) 0.0310(15) Uani 1 1 d . . .
N23 N 0.2936(6) 0.3305(5) 0.1703(3) 0.0299(14) Uani 1 1 d . . .
N24 N 0.3794(6) 0.3699(5) 0.2292(4) 0.0313(15) Uani 1 1 d . . .
N25 N 0.5213(7) 0.3956(6) 0.3456(4) 0.0431(18) Uani 1 1 d . . .
N26 N 0.5858(7) 0.4222(7) 0.4111(4) 0.048(2) Uani 1 1 d . . .
H26A H 0.6629 0.4515 0.4167 0.058 Uiso 1 1 calc R . .
H26B H 0.5501 0.4099 0.4476 0.058 Uiso 1 1 calc R . .
C31 C 0.9798(8) 0.7299(8) 0.2060(5) 0.060(3) Uiso 1 1 d D . .
O31 O 1.0893(5) 0.8024(5) 0.1110(3) 0.0463(15) Uiso 1 1 d D . .
O32 O 1.2016(7) 0.8067(6) 0.2229(4) 0.070(2) Uiso 1 1 d D . .
O33 O 1.1008(8) 0.6354(6) 0.1482(5) 0.076(2) Uiso 1 1 d D . .
F31 F 0.9764(7) 0.8301(6) 0.2310(4) 0.086(2) Uiso 1 1 d D . .
F32 F 0.9695(6) 0.6703(6) 0.2566(4) 0.078(2) Uiso 1 1 d D . .
F33 F 0.8804(8) 0.6924(8) 0.1588(5) 0.105(3) Uiso 1 1 d D . .
S31 S 1.1089(2) 0.74491(19) 0.16837(13) 0.0441(6) Uiso 1 1 d D . .
C34 C 0.5343(8) 0.7842(8) 0.2934(5) 0.058(3) Uiso 1 1 d D . .
O34 O 0.6175(9) 0.6503(9) 0.2389(5) 0.102(3) Uiso 1 1 d D . .
O35 O 0.6266(6) 0.6648(5) 0.3628(3) 0.0511(16) Uiso 1 1 d D . .
O36 O 0.7495(9) 0.8082(8) 0.3146(6) 0.105(3) Uiso 1 1 d D . .
F34 F 0.5420(6) 0.8474(5) 0.2418(4) 0.0692(17) Uiso 1 1 d D . .
F35 F 0.5185(8) 0.8343(7) 0.3495(5) 0.102(3) Uiso 1 1 d D . .
F36 F 0.4250(7) 0.7060(7) 0.2768(4) 0.095(2) Uiso 1 1 d D . .
S34 S 0.6429(2) 0.7189(2) 0.30154(13) 0.0472(6) Uiso 1 1 d D . .
C37 C 0.3086(13) 0.8548(14) 0.5675(8) 0.123(6) Uiso 1 1 d D . .
O37 O 0.4161(10) 0.7596(8) 0.4992(6) 0.109(3) Uiso 1 1 d D . .
O38 O 0.403(2) 0.9300(16) 0.4629(9) 0.227(9) Uiso 1 1 d D . .
O39 O 0.5238(13) 0.9246(14) 0.5679(8) 0.176(6) Uiso 1 1 d D . .
F37 F 0.3071(16) 0.9504(14) 0.5951(9) 0.214(7) Uiso 1 1 d D . .
F38 F 0.3073(12) 0.7922(11) 0.6181(7) 0.159(5) Uiso 1 1 d D . .
F39 F 0.1972(19) 0.812(3) 0.5314(15) 0.46(2) Uiso 1 1 d D . .
S37 S 0.4184(5) 0.8644(5) 0.5186(3) 0.1215(16) Uiso 1 1 d D . .
C40 C 0.2137(7) 0.6858(7) 0.9361(5) 0.044(2) Uiso 1 1 d D . .
O40 O 0.2342(6) 0.8847(6) 0.9318(4) 0.0568(18) Uiso 1 1 d D . .
O41 O 0.2540(7) 0.7816(7) 0.8296(4) 0.072(2) Uiso 1 1 d D . .
O42 O 0.4049(7) 0.8281(7) 0.9317(4) 0.071(2) Uiso 1 1 d D . .
F40 F 0.0961(6) 0.6535(6) 0.9165(4) 0.0734(18) Uiso 1 1 d D . .
F41 F 0.2466(6) 0.6030(6) 0.9134(4) 0.0732(18) Uiso 1 1 d D . .
F42 F 0.2322(6) 0.6970(6) 1.0057(3) 0.0722(18) Uiso 1 1 d D . .
S40 S 0.2858(2) 0.8092(2) 0.90298(13) 0.0472(6) Uiso 1 1 d D . .
C51 C 0.5479(11) 0.7723(11) 0.0788(7) 0.073(3) Uiso 1 1 d D . .
H51A H 0.4912 0.7882 0.0440 0.110 Uiso 1 1 calc R . .
H51B H 0.5988 0.8405 0.1063 0.110 Uiso 1 1 calc R . .
H51C H 0.5055 0.7234 0.1095 0.110 Uiso 1 1 calc R . .
N51 N 0.6190(8) 0.7204(8) 0.0443(5) 0.064(2) Uiso 1 1 d D . .
O51 O 0.7294(9) 0.7741(9) 0.0503(6) 0.099(3) Uiso 1 1 d D . .
O52 O 0.5755(10) 0.6258(10) 0.0190(6) 0.112(4) Uiso 1 1 d D . .
C53 C 0.1548(13) 0.5012(12) 0.5177(8) 0.089(4) Uiso 1 1 d D . .
H53A H 0.1052 0.4287 0.4953 0.133 Uiso 1 1 calc R . .
H53B H 0.2042 0.4937 0.5597 0.133 Uiso 1 1 calc R . .
H53C H 0.2051 0.5383 0.4855 0.133 Uiso 1 1 calc R . .
N53 N 0.0814(8) 0.5643(7) 0.5360(5) 0.057(2) Uiso 1 1 d D . .
O53 O 0.0928(17) 0.6539(14) 0.5145(10) 0.193(7) Uiso 1 1 d D . .
O54 O 0.0441(16) 0.5392(15) 0.5933(8) 0.182(7) Uiso 1 1 d D . .
C55 C 0.027(3) 0.246(2) 0.5936(12) 0.175(10) Uiso 1 1 d D . .
H55A H -0.0446 0.2265 0.6147 0.262 Uiso 1 1 calc R . .
H55B H 0.0497 0.3240 0.5870 0.262 Uiso 1 1 calc R . .
H55C H 0.0910 0.2329 0.6242 0.262 Uiso 1 1 calc R . .
N55 N 0.006(4) 0.181(2) 0.5272(17) 0.39(3) Uiso 1 1 d D . .
O55 O 0.068(3) 0.224(2) 0.4820(12) 0.254(11) Uiso 1 1 d D . .
O56 O -0.040(6) 0.082(2) 0.528(3) 0.57(4) Uiso 1 1 d D . .

loop_
_atom_site_aniso_label
_atom_site_aniso_U_11
_atom_site_aniso_U_22
_atom_site_aniso_U_33
_atom_site_aniso_U_23
_atom_site_aniso_U_13
_atom_site_aniso_U_12
Zn1 0.0311(5) 0.0241(5) 0.0277(5) 0.0022(4) 0.0033(4) 0.0101(4)
Zn2 0.0361(6) 0.0307(5) 0.0301(6) 0.0003(4) 0.0002(4) 0.0138(4)
C1 0.047(5) 0.044(5) 0.040(5) -0.002(4) 0.010(4) 0.026(4)
C2 0.053(5) 0.030(4) 0.040(5) 0.004(4) 0.011(4) 0.021(4)
C3 0.058(6) 0.035(4) 0.035(5) -0.001(4) -0.003(4) 0.016(4)
C4 0.068(7) 0.081(8) 0.045(6) -0.010(6) -0.004(5) 0.048(6)
C5 0.152(13) 0.042(6) 0.032(6) 0.012(5) 0.004(7) 0.004(7)
C6 0.047(5) 0.043(5) 0.036(5) 0.010(4) 0.004(4) 0.016(4)
C7 0.064(6) 0.044(5) 0.035(5) 0.011(4) 0.004(4) 0.023(5)
C8 0.121(11) 0.049(6) 0.034(6) 0.017(5) 0.021(6) 0.006(6)
N1 0.043(4) 0.030(4) 0.042(4) 0.001(3) 0.005(3) 0.016(3)
N2 0.030(3) 0.025(3) 0.030(4) -0.002(3) 0.000(3) 0.007(3)
N3 0.034(4) 0.034(4) 0.031(4) 0.000(3) 0.005(3) 0.015(3)
N4 0.040(4) 0.038(4) 0.027(4) -0.002(3) -0.002(3) 0.015(3)
N5 0.054(5) 0.041(4) 0.026(4) 0.001(3) 0.003(3) 0.018(3)
N6 0.082(6) 0.043(4) 0.026(4) 0.003(3) 0.004(4) 0.012(4)
C11 0.041(5) 0.038(5) 0.062(7) 0.010(4) 0.017(5) 0.006(4)
C12 0.029(4) 0.034(4) 0.039(5) 0.010(4) 0.004(4) 0.009(3)
C13 0.037(4) 0.033(4) 0.034(5) 0.007(3) 0.010(4) 0.010(4)
C14 0.068(7) 0.069(7) 0.042(6) 0.013(5) 0.031(5) 0.015(6)
C15 0.050(6) 0.042(5) 0.064(7) -0.002(5) -0.011(5) 0.019(4)
C16 0.043(5) 0.037(4) 0.034(5) -0.001(4) 0.006(4) 0.017(4)
C17 0.038(5) 0.038(4) 0.030(5) 0.002(4) 0.003(4) 0.013(4)
C18 0.056(6) 0.044(5) 0.058(7) -0.005(5) -0.001(5) 0.019(5)
N11 0.041(4) 0.030(4) 0.043(4) -0.006(3) 0.002(3) 0.009(3)
N12 0.040(4) 0.020(3) 0.036(4) 0.006(3) -0.001(3) 0.007(3)
N13 0.041(4) 0.029(3) 0.029(4) 0.003(3) 0.007(3) 0.015(3)
N14 0.024(3) 0.030(3) 0.034(4) 0.001(3) 0.003(3) 0.006(3)
N15 0.043(4) 0.025(3) 0.029(4) -0.001(3) 0.006(3) 0.013(3)
N16 0.050(4) 0.034(4) 0.028(4) -0.004(3) 0.001(3) 0.016(3)
C21 0.075(7) 0.041(5) 0.046(6) 0.010(5) -0.011(5) 0.009(5)
C22 0.049(5) 0.028(4) 0.037(5) 0.008(4) 0.004(4) 0.015(4)
C23 0.046(5) 0.031(4) 0.035(5) 0.001(4) 0.004(4) 0.008(4)
C24 0.082(8) 0.036(5) 0.072(8) 0.019(5) -0.011(6) 0.004(5)
C25 0.047(6) 0.073(7) 0.066(8) -0.013(6) 0.014(5) 0.019(5)
C26 0.041(5) 0.032(4) 0.032(5) 0.003(3) 0.006(4) 0.017(4)
C27 0.033(5) 0.039(5) 0.054(6) -0.011(4) 0.003(4) 0.014(4)
C28 0.030(5) 0.063(6) 0.067(7) -0.007(5) -0.004(5) 0.013(4)
N21 0.038(4) 0.030(3) 0.027(4) -0.002(3) -0.005(3) 0.009(3)
N22 0.036(4) 0.029(3) 0.035(4) 0.013(3) 0.009(3) 0.017(3)
N23 0.031(3) 0.028(3) 0.030(4) 0.002(3) 0.004(3) 0.009(3)
N24 0.026(3) 0.032(3) 0.034(4) -0.006(3) -0.001(3) 0.010(3)
N25 0.043(4) 0.044(4) 0.043(5) 0.001(3) -0.003(4) 0.020(3)
N26 0.042(4) 0.055(5) 0.040(5) -0.001(4) -0.009(3) 0.011(4)

loop_
_atom_type_symbol
_atom_type_description
_atom_type_scat_dispersion_real
_atom_type_scat_dispersion_imag
_atom_type_scat_source
C C 0.0033 0.0016 'International Tables Vol C Tables 4.2.6.8 and 6.1.1.4'
H H 0.0000 0.0000 'International Tables Vol C Tables 4.2.6.8 and 6.1.1.4'
N N 0.0061 0.0033 'International Tables Vol C Tables 4.2.6.8 and 6.1.1.4'
O O 0.0106 0.0060 'International Tables Vol C Tables 4.2.6.8 and 6.1.1.4'
F F 0.0171 0.0103 'International Tables Vol C Tables 4.2.6.8 and 6.1.1.4'
S S 0.1246 0.1234 'International Tables Vol C Tables 4.2.6.8 and 6.1.1.4'
Zn Zn 0.2839 1.4301 'International Tables Vol C Tables 4.2.6.8 and 6.1.1.4'

loop_
_geom_angle_atom_site_label_1
_geom_angle_atom_site_label_2
_geom_angle_atom_site_label_3
_geom_angle
_geom_angle_site_symmetry_1
_geom_angle_site_symmetry_3
N22 Zn1 N12 98.3(3) . .
N22 Zn1 N2 96.2(3) . .
N12 Zn1 N2 98.4(3) . .
N22 Zn1 N3 160.0(3) . .
N12 Zn1 N3 100.5(3) . .
N2 Zn1 N3 74.4(2) . .
N22 Zn1 N13 100.5(2) . .
N12 Zn1 N13 74.6(3) . .
N2 Zn1 N13 162.7(3) . .
N3 Zn1 N13 91.1(2) . .
N22 Zn1 N23 74.0(3) . .
N12 Zn1 N23 160.1(3) . .
N2 Zn1 N23 100.6(2) . .
N3 Zn1 N23 90.2(3) . .
N13 Zn1 N23 88.6(2) . .
N5 Zn2 N15 96.7(3) . .
N5 Zn2 N4 75.3(3) . .
N15 Zn2 N4 161.3(3) . .
N5 Zn2 N25 95.2(3) . .
N15 Zn2 N25 99.6(3) . .
N4 Zn2 N25 98.0(3) . .
N5 Zn2 N24 161.0(3) . .
N15 Zn2 N24 100.7(3) . .
N4 Zn2 N24 90.1(3) . .
N25 Zn2 N24 74.6(3) . .
N5 Zn2 N14 101.8(3) . .
N15 Zn2 N14 75.1(3) . .
N4 Zn2 N14 89.8(2) . .
N25 Zn2 N14 162.6(3) . .
N24 Zn2 N14 89.9(2) . .
C2 C1 H1A 109.5 . .
C2 C1 H1B 109.5 . .
H1A C1 H1B 109.5 . .
C2 C1 H1C 109.5 . .
H1A C1 H1C 109.5 . .
H1B C1 H1C 109.5 . .
N2 C2 C3 117.7(8) . .
N2 C2 C1 122.8(8) . .
C3 C2 C1 119.5(8) . .
N3 C3 C4 125.3(8) . .
N3 C3 C2 112.1(8) . .
C4 C3 C2 122.5(9) . .
C3 C4 H4A 109.5 . .
C3 C4 H4B 109.5 . .
H4A C4 H4B 109.5 . .
C3 C4 H4C 109.5 . .
H4A C4 H4C 109.5 . .
H4B C4 H4C 109.5 . .
C6 C5 H5A 109.5 . .
C6 C5 H5B 109.5 . .
H5A C5 H5B 109.5 . .
C6 C5 H5C 109.5 . .
H5A C5 H5C 109.5 . .
H5B C5 H5C 109.5 . .
N4 C6 C7 114.9(8) . .
N4 C6 C5 124.8(9) . .
C7 C6 C5 120.2(9) . .
N5 C7 C6 116.2(8) . .
N5 C7 C8 121.9(9) . .
C6 C7 C8 121.8(9) . .
C7 C8 H8A 109.5 . .
C7 C8 H8B 109.5 . .
H8A C8 H8B 109.5 . .
C7 C8 H8C 109.5 . .
H8A C8 H8C 109.5 . .
H8B C8 H8C 109.5 . .
N2 N1 H1D 120.0 . .
N2 N1 H1E 120.0 . .
H1D N1 H1E 120.0 . .
C2 N2 N1 120.6(7) . .
C2 N2 Zn1 116.4(6) . .
N1 N2 Zn1 122.3(5) . .
C3 N3 N4 118.5(7) . .
C3 N3 Zn1 116.5(6) . .
N4 N3 Zn1 119.5(5) . .
C6 N4 N3 119.0(7) . .
C6 N4 Zn2 115.2(6) . .
N3 N4 Zn2 121.9(5) . .
C7 N5 N6 121.1(8) . .
C7 N5 Zn2 116.5(6) . .
N6 N5 Zn2 122.3(6) . .
N5 N6 H6A 120.0 . .
N5 N6 H6B 120.0 . .
H6A N6 H6B 120.0 . .
C12 C11 H11A 109.5 . .
C12 C11 H11B 109.5 . .
H11A C11 H11B 109.5 . .
C12 C11 H11C 109.5 . .
H11A C11 H11C 109.5 . .
H11B C11 H11C 109.5 . .
N12 C12 C13 114.9(7) . .
N12 C12 C11 123.9(8) . .
C13 C12 C11 121.2(8) . .
N13 C13 C12 115.0(7) . .
N13 C13 C14 124.6(8) . .
C12 C13 C14 120.3(8) . .
C13 C14 H14A 109.5 . .
C13 C14 H14B 109.5 . .
H14A C14 H14B 109.5 . .
C13 C14 H14C 109.5 . .
H14A C14 H14C 109.5 . .
H14B C14 H14C 109.5 . .
C16 C15 H15A 109.5 . .
C16 C15 H15B 109.5 . .
H15A C15 H15B 109.5 . .
C16 C15 H15C 109.5 . .
H15A C15 H15C 109.5 . .
H15B C15 H15C 109.5 . .
N14 C16 C15 124.6(8) . .
N14 C16 C17 114.5(7) . .
C15 C16 C17 120.9(7) . .
N15 C17 C18 124.3(8) . .
N15 C17 C16 115.3(7) . .
C18 C17 C16 120.4(8) . .
C17 C18 H18A 109.5 . .
C17 C18 H18B 109.5 . .
H18A C18 H18B 109.5 . .
C17 C18 H18C 109.5 . .
H18A C18 H18C 109.5 . .
H18B C18 H18C 109.5 . .
N12 N11 H11D 120.0 . .
N12 N11 H11E 120.0 . .
H11D N11 H11E 120.0 . .
C12 N12 N11 119.3(7) . .
C12 N12 Zn1 118.5(6) . .
N11 N12 Zn1 121.5(6) . .
C13 N13 N14 119.2(7) . .
C13 N13 Zn1 115.8(5) . .
N14 N13 Zn1 122.2(5) . .
C16 N14 N13 121.1(7) . .
C16 N14 Zn2 114.5(5) . .
N13 N14 Zn2 119.9(5) . .
C17 N15 N16 120.2(7) . .
C17 N15 Zn2 118.6(6) . .
N16 N15 Zn2 120.4(5) . .
N15 N16 H16A 120.0 . .
N15 N16 H16B 120.0 . .
H16A N16 H16B 120.0 . .
C22 C21 H21A 109.5 . .
C22 C21 H21B 109.5 . .
H21A C21 H21B 109.5 . .
C22 C21 H21C 109.5 . .
H21A C21 H21C 109.5 . .
H21B C21 H21C 109.5 . .
N22 C22 C23 117.1(8) . .
N22 C22 C21 123.3(8) . .
C23 C22 C21 119.6(8) . .
N23 C23 C24 127.0(9) . .
N23 C23 C22 112.9(7) . .
C24 C23 C22 120.1(8) . .
C23 C24 H24A 109.5 . .
C23 C24 H24B 109.5 . .
H24A C24 H24B 109.5 . .
C23 C24 H24C 109.5 . .
H24A C24 H24C 109.5 . .
H24B C24 H24C 109.5 . .
C26 C25 H25A 109.5 . .
C26 C25 H25B 109.5 . .
H25A C25 H25B 109.5 . .
C26 C25 H25C 109.5 . .
H25A C25 H25C 109.5 . .
H25B C25 H25C 109.5 . .
N24 C26 C25 124.2(8) . .
N24 C26 C27 114.7(8) . .
C25 C26 C27 121.0(8) . .
N25 C27 C28 124.7(9) . .
N25 C27 C26 116.2(8) . .
C28 C27 C26 119.0(9) . .
C27 C28 H28A 109.5 . .
C27 C28 H28B 109.5 . .
H28A C28 H28B 109.5 . .
C27 C28 H28C 109.5 . .
H28A C28 H28C 109.5 . .
H28B C28 H28C 109.5 . .
N22 N21 H21D 120.0 . .
N22 N21 H21E 120.0 . .
H21D N21 H21E 120.0 . .
C22 N22 N21 122.9(7) . .
C22 N22 Zn1 118.2(6) . .
N21 N22 Zn1 118.1(5) . .
C23 N23 N24 120.2(7) . .
C23 N23 Zn1 115.9(5) . .
N24 N23 Zn1 120.7(5) . .
C26 N24 N23 120.1(7) . .
C26 N24 Zn2 115.9(6) . .
N23 N24 Zn2 120.1(5) . .
C27 N25 N26 121.4(8) . .
C27 N25 Zn2 117.2(6) . .
N26 N25 Zn2 120.7(6) . .
N25 N26 H26A 120.0 . .
N25 N26 H26B 120.0 . .
H26A N26 H26B 120.0 . .
F32 C31 F33 109.0(8) . .
F32 C31 F31 107.4(8) . .
F33 C31 F31 102.0(8) . .
F32 C31 S31 114.8(7) . .
F33 C31 S31 112.7(7) . .
F31 C31 S31 110.0(7) . .
O33 S31 O31 113.2(5) . .
O33 S31 O32 118.0(5) . .
O31 S31 O32 114.9(4) . .
O33 S31 C31 102.6(5) . .
O31 S31 C31 101.8(4) . .
O32 S31 C31 103.3(5) . .
F35 C34 F34 110.8(8) . .
F35 C34 F36 99.1(8) . .
F34 C34 F36 105.3(8) . .
F35 C34 S34 117.6(8) . .
F34 C34 S34 113.4(7) . .
F36 C34 S34 109.0(7) . .
O34 S34 O36 118.3(7) . .
O34 S34 O35 115.7(6) . .
O36 S34 O35 109.8(5) . .
O34 S34 C34 103.7(6) . .
O36 S34 C34 102.8(6) . .
O35 S34 C34 104.6(4) . .
F37 C37 F38 107.4(14) . .
F37 C37 F39 101.3(17) . .
F38 C37 F39 102.8(17) . .
F37 C37 S37 113.5(13) . .
F38 C37 S37 115.5(12) . .
F39 C37 S37 114.9(17) . .
O37 S37 O39 111.7(9) . .
O37 S37 O38 116.9(10) . .
O39 S37 O38 109.4(11) . .
O37 S37 C37 106.8(8) . .
O39 S37 C37 102.5(9) . .
O38 S37 C37 108.5(11) . .
F41 C40 F42 108.5(7) . .
F41 C40 F40 105.3(7) . .
F42 C40 F40 106.1(7) . .
F41 C40 S40 112.6(6) . .
F42 C40 S40 111.8(6) . .
F40 C40 S40 112.1(6) . .
O42 S40 O41 117.3(5) . .
O42 S40 O40 114.4(5) . .
O41 S40 O40 114.4(5) . .
O42 S40 C40 101.8(5) . .
O41 S40 C40 103.3(5) . .
O40 S40 C40 102.8(4) . .
N51 C51 H51A 109.5 . .
N51 C51 H51B 109.5 . .
H51A C51 H51B 109.5 . .
N51 C51 H51C 109.5 . .
H51A C51 H51C 109.5 . .
H51B C51 H51C 109.5 . .
O52 N51 O51 123.8(10) . .
O52 N51 C51 118.8(10) . .
O51 N51 C51 116.7(9) . .
N53 C53 H53A 109.5 . .
N53 C53 H53B 109.5 . .
H53A C53 H53B 109.5 . .
N53 C53 H53C 109.5 . .
H53A C53 H53C 109.5 . .
H53B C53 H53C 109.5 . .
O53 N53 O54 123.7(13) . .
O53 N53 C53 120.2(12) . .
O54 N53 C53 110.7(11) . .
N55 C55 H55A 109.5 . .
N55 C55 H55B 109.5 . .
H55A C55 H55B 109.5 . .
N55 C55 H55C 109.5 . .
H55A C55 H55C 109.5 . .
H55B C55 H55C 109.5 . .
O56 N55 O55 124(2) . .
O56 N55 C55 115(2) . .
O55 N55 C55 117(2) . .

loop_
_geom_bond_atom_site_label_1
_geom_bond_atom_site_label_2
_geom_bond_distance
_geom_bond_site_symmetry_2
Zn1 N22 2.107(6) .
Zn1 N12 2.111(7) .
Zn1 N2 2.128(6) .
Zn1 N3 2.147(7) .
Zn1 N13 2.151(7) .
Zn1 N23 2.178(6) .
Zn2 N5 2.090(7) .
Zn2 N15 2.110(6) .
Zn2 N4 2.139(7) .
Zn2 N25 2.140(8) .
Zn2 N24 2.147(7) .
Zn2 N14 2.196(6) .
C1 C2 1.515(11) .
C1 H1A 0.9800 .
C1 H1B 0.9800 .
C1 H1C 0.9800 .
C2 N2 1.272(11) .
C2 C3 1.480(13) .
C3 N3 1.309(12) .
C3 C4 1.435(14) .
C4 H4A 0.9800 .
C4 H4B 0.9800 .
C4 H4C 0.9800 .
C5 C6 1.481(14) .
C5 H5A 0.9800 .
C5 H5B 0.9800 .
C5 H5C 0.9800 .
C6 N4 1.293(11) .
C6 C7 1.458(13) .
C7 N5 1.301(12) .
C7 C8 1.524(13) .
C8 H8A 0.9800 .
C8 H8B 0.9800 .
C8 H8C 0.9800 .
N1 N2 1.343(9) .
N1 H1D 0.8800 .
N1 H1E 0.8800 .
N3 N4 1.419(9) .
N5 N6 1.373(10) .
N6 H6A 0.8800 .
N6 H6B 0.8800 .
C11 C12 1.514(12) .
C11 H11A 0.9800 .
C11 H11B 0.9800 .
C11 H11C 0.9800 .
C12 N12 1.272(11) .
C12 C13 1.489(12) .
C13 N13 1.295(10) .
C13 C14 1.499(12) .
C14 H14A 0.9800 .
C14 H14B 0.9800 .
C14 H14C 0.9800 .
C15 C16 1.469(13) .
C15 H15A 0.9800 .
C15 H15B 0.9800 .
C15 H15C 0.9800 .
C16 N14 1.309(10) .
C16 C17 1.519(12) .
C17 N15 1.288(11) .
C17 C18 1.470(13) .
C18 H18A 0.9800 .
C18 H18B 0.9800 .
C18 H18C 0.9800 .
N11 N12 1.375(9) .
N11 H11D 0.8800 .
N11 H11E 0.8800 .
N13 N14 1.371(9) .
N15 N16 1.350(9) .
N16 H16A 0.8800 .
N16 H16B 0.8800 .
C21 C22 1.529(13) .
C21 H21A 0.9800 .
C21 H21B 0.9800 .
C21 H21C 0.9800 .
C22 N22 1.258(10) .
C22 C23 1.489(12) .
C23 N23 1.297(11) .
C23 C24 1.449(13) .
C24 H24A 0.9800 .
C24 H24B 0.9800 .
C24 H24C 0.9800 .
C25 C26 1.476(14) .
C25 H25A 0.9800 .
C25 H25B 0.9800 .
C25 H25C 0.9800 .
C26 N24 1.288(10) .
C26 C27 1.497(13) .
C27 N25 1.250(12) .
C27 C28 1.495(13) .
C28 H28A 0.9800 .
C28 H28B 0.9800 .
C28 H28C 0.9800 .
N21 N22 1.369(9) .
N21 H21D 0.8800 .
N21 H21E 0.8800 .
N23 N24 1.393(9) .
N25 N26 1.371(10) .
N26 H26A 0.8800 .
N26 H26B 0.8800 .
C31 F32 1.293(10) .
C31 F33 1.349(11) .
C31 F31 1.368(11) .
C31 S31 1.774(9) .
O31 S31 1.424(6) .
O32 S31 1.431(7) .
O33 S31 1.415(8) .
C34 F35 1.298(11) .
C34 F34 1.341(10) .
C34 F36 1.376(11) .
C34 S34 1.763(9) .
O34 S34 1.400(9) .
O35 S34 1.436(7) .
O36 S34 1.421(9) .
C37 F37 1.322(14) .
C37 F38 1.323(14) .
C37 F39 1.362(16) .
C37 S37 1.712(12) .
O37 S37 1.374(10) .
O38 S37 1.458(13) .
O39 S37 1.457(12) .
C40 F41 1.320(10) .
C40 F42 1.340(10) .
C40 F40 1.346(9) .
C40 S40 1.783(8) .
O40 S40 1.432(7) .
O41 S40 1.425(8) .
O42 S40 1.414(8) .
C51 N51 1.443(13) .
C51 H51A 0.9800 .
C51 H51B 0.9800 .
C51 H51C 0.9800 .
N51 O52 1.214(12) .
N51 O51 1.286(12) .
C53 N53 1.438(14) .
C53 H53A 0.9800 .
C53 H53B 0.9800 .
C53 H53C 0.9800 .
N53 O53 1.238(14) .
N53 O54 1.286(14) .
C55 N55 1.443(19) .
C55 H55A 0.9800 .
C55 H55B 0.9800 .
C55 H55C 0.9800 .
N55 O56 1.24(2) .
N55 O55 1.277(19) .
